data_4038377
loop_
_publ_author_name
'Schoemaker, Robin'
'Schwedtmann, Kai'
'Hennersdorf, Felix'
'Bauz\'a, Antonio'
'Frontera, Antonio'
'Weigand, Jan J.'

_publ_section_title
;
 Toward N,P-Doped \p-Extended PAHs: A One-Pot Synthesis to Diannulated
 1,4,2-Diazaphospholium Triflate Salts.
;
_journal_name_full 'The Journal of organic chemistry'
_journal_paper_doi 10.1021/acs.joc.0c00577
_journal_year 2020
_chemical_formula_moiety 'C20 H16 N4 P, 3(C F3 O3 S), 1.71(C2 H3 N), 0.29(C2 N)'
_chemical_formula_sum 'C27 H21.13 F9 N6 O9 P S3'
_chemical_formula_weight 871.78
_space_group_crystal_system monoclinic
_space_group_IT_number 15
_space_group_name_Hall '-I 2ya'
_space_group_name_H-M_alt 'I 1 2/a 1'
_atom_sites_solution_hydrogens geom
_audit_creation_date 2018-09-03
_audit_creation_method
;
Olex2 1.2
(compiled 2015.09.30 svn.r3233 for OlexSys, GUI svn.r5103)
;
_cell_angle_alpha 90
_cell_angle_beta 110.0904(10)
_cell_angle_gamma 90
_cell_formula_units_Z 8
_cell_length_a 30.8800(3)
_cell_length_b 7.96591(7)
_cell_length_c 29.4064(3)
_cell_measurement_reflns_used 12138
_cell_measurement_temperature 100.00(10)
_cell_measurement_theta_max 76.4360
_cell_measurement_theta_min 3.0500
_cell_volume 6793.45(12)
_computing_cell_refinement 'CrysAlisPro 1.171.38.41 (Rigaku OD, 2015)'
_computing_data_collection 'CrysAlisPro 1.171.38.41 (Rigaku OD, 2015)'
_computing_data_reduction 'CrysAlisPro 1.171.38.41 (Rigaku OD, 2015)'
_computing_molecular_graphics 'Olex2 (Dolomanov et al., 2009)'
_computing_publication_material 'Olex2 (Dolomanov et al., 2009)'
_computing_structure_refinement 'ShelXL (Sheldrick, 2015)'
_computing_structure_solution 'ShelXT (Sheldrick, 2015)'
_diffrn_ambient_environment N~2~
_diffrn_ambient_temperature 100.00(10)
_diffrn_detector 'CCD plate'
_diffrn_detector_area_resol_mean 5.2850
_diffrn_detector_type AtlasS2
_diffrn_measured_fraction_theta_full 1.000
_diffrn_measured_fraction_theta_max 0.985
_diffrn_measurement_details
;
List of Runs (angles in degrees, time in seconds):

  # Type    Start    End  Width  t~exp~   \w     \q     \k     \f   Frames
--------------------------------------------------------------------------
  1  \w     27.00  53.00   0.50    1.00    --   42.75 -19.00   0.00   52
  2  \w     87.00 119.00   0.50    4.00    --  111.00  45.00 120.00   64
  3  \w    130.00 177.00   0.50    4.00    --  111.00  45.00 120.00   94
  4  \w    125.00 177.00   0.50    4.00    --  111.00  77.00  30.00  104
  5  \w    103.00 134.00   0.50    4.00    --  111.00 107.00-129.00   62
  6  \w     80.00 110.00   0.50    4.00    --  111.00  77.00  30.00   60
  7  \w     94.00 120.00   0.50    4.00    --  111.00 125.00  60.00   52
  8  \w     42.00  83.00   0.50    4.00    --  111.00 -61.00 -30.00   82
  9  \w     87.00 138.00   0.50    4.00    --  111.00 -61.00 -30.00  102
 10  \w     71.00 100.00   0.50    4.00    --  111.00-125.00 -30.00   58
 11  \w     69.00 106.00   0.50    4.00    --  111.00-125.00 -60.00   74
 12  \w     68.00 108.00   0.50    4.00    --  111.00 -94.00   0.00   80
 13  \w     56.00 116.00   0.50    4.00    --  111.00-125.00   0.00  120
 14  \w     54.00  99.00   0.50    4.00    --  111.00 -94.00 120.00   90
 15  \w     50.00  75.00   0.50    4.00    --  111.00 -94.00 150.00   50
 16  \w     30.00  56.00   0.50    4.00    --  111.00 -94.00   0.00   52
 17  \w     40.00  67.00   0.50    4.00    --  111.00-125.00 -30.00   54
 18  \w     73.00 115.00   0.50    4.00    --  111.00-125.00-150.00   84
 19  \w     84.00 109.00   0.50    4.00    --  111.00 -94.00-180.00   50
 20  \w    -35.00 -10.00   0.50    1.00    --   42.75 -19.00   0.00   50
 21  \w    -94.00 -12.00   0.50    1.00    --  -38.50 -57.00 120.00  164
 22  \w    -69.00  35.00   0.50    1.00    --  -38.50  77.00 -60.00  208
;
_diffrn_measurement_device 'four-circle diffractometer'
_diffrn_measurement_device_type 'SuperNova, Dual, Cu at zero, AtlasS2'
_diffrn_measurement_method '\w scans'
_diffrn_orient_matrix_type 'CrysAlisPro convention (1999,Acta A55,543-557)'
_diffrn_orient_matrix_UB_11 -0.0130271000
_diffrn_orient_matrix_UB_12 -0.1875027000
_diffrn_orient_matrix_UB_13 -0.0038644000
_diffrn_orient_matrix_UB_21 0.0007550000
_diffrn_orient_matrix_UB_22 -0.0041502000
_diffrn_orient_matrix_UB_23 -0.0521168000
_diffrn_orient_matrix_UB_31 0.0514777000
_diffrn_orient_matrix_UB_32 -0.0471626000
_diffrn_orient_matrix_UB_33 0.0195827000
_diffrn_radiation_monochromator mirror
_diffrn_radiation_probe x-ray
_diffrn_radiation_type CuK\a
_diffrn_radiation_wavelength 1.54184
_diffrn_reflns_av_R_equivalents 0.0186
_diffrn_reflns_av_unetI/netI 0.0201
_diffrn_reflns_Laue_measured_fraction_full 1.000
_diffrn_reflns_Laue_measured_fraction_max 0.985
_diffrn_reflns_limit_h_max 38
_diffrn_reflns_limit_h_min -33
_diffrn_reflns_limit_k_max 9
_diffrn_reflns_limit_k_min -9
_diffrn_reflns_limit_l_max 36
_diffrn_reflns_limit_l_min -37
_diffrn_reflns_number 18509
_diffrn_reflns_point_group_measured_fraction_full 1.000
_diffrn_reflns_point_group_measured_fraction_max 0.985
_diffrn_reflns_theta_full 67.684
_diffrn_reflns_theta_max 76.684
_diffrn_reflns_theta_min 3.582
_diffrn_source 'micro-focus sealed X-ray tube'
_diffrn_source_type 'SuperNova (Cu) X-ray Source'
_exptl_absorpt_coefficient_mu 3.472
_exptl_absorpt_correction_T_max 0.754
_exptl_absorpt_correction_T_min 0.464
_exptl_absorpt_correction_type gaussian
_exptl_absorpt_process_details
;
CrysAlisPro 1.171.38.41 (Rigaku Oxford Diffraction, 2015)
Numerical absorption correction based on gaussian integration over
			a multifaceted crystal model
Empirical absorption correction using spherical harmonics,
 implemented in SCALE3 ABSPACK scaling algorithm.
;
_exptl_crystal_colour 'clear yellow'
_exptl_crystal_colour_lustre clear
_exptl_crystal_colour_primary yellow
_exptl_crystal_density_diffrn 1.705
_exptl_crystal_description block
_exptl_crystal_F_000 3529
_exptl_crystal_size_max 0.327
_exptl_crystal_size_mid 0.176
_exptl_crystal_size_min 0.097
_refine_diff_density_max 1.092
_refine_diff_density_min -0.739
_refine_diff_density_rms 0.094
_refine_ls_extinction_method none
_refine_ls_goodness_of_fit_ref 1.043
_refine_ls_hydrogen_treatment constr
_refine_ls_matrix_type full
_refine_ls_number_parameters 713
_refine_ls_number_reflns 7053
_refine_ls_number_restraints 771
_refine_ls_restrained_S_all 1.197
_refine_ls_R_factor_all 0.0710
_refine_ls_R_factor_gt 0.0697
_refine_ls_shift/su_max 0.002
_refine_ls_shift/su_mean 0.000
_refine_ls_structure_factor_coef Fsqd
_refine_ls_weighting_details 'w=1/[\s^2^(Fo^2^)+(0.0974P)^2^+32.9952P] where P=(Fo^2^+2Fc^2^)/3'
_refine_ls_weighting_scheme calc
_refine_ls_wR_factor_gt 0.1846
_refine_ls_wR_factor_ref 0.1857
_reflns_Friedel_coverage 0.000
_reflns_number_gt 6831
_reflns_number_total 7053
_reflns_threshold_expression 'I > 2\s(I)'
_cod_data_source_file jo0c00577_si_011.cif
_cod_data_source_block jjw0935
_cod_original_cell_volume 6793.46(11)
_cod_database_code 4038377
_chemical_oxdiff_formula 'C208 H140 F72 N44 O72 P8 S24 '
_shelx_space_group_comment
;
The symmetry employed for this shelxl refinement is uniquely defined
by the following loop, which should always be used as a source of
symmetry information in preference to the above space-group names.
They are only intended as comments.
;
_reflns_odcompleteness_completeness 99.97
_reflns_odcompleteness_iscentric 1
_reflns_odcompleteness_theta 66.97
_olex2_refinement_description
;
1. Fixed Uiso
 At 1.2 times of:
  All C(H) groups
 At 1.5 times of:
  All C(H,H,H) groups
2. Uiso/Uaniso restraints and constraints
S1A \\sim F1A \\sim F2A \\sim F3A \\sim O1A \\sim O2A \\sim O3A \\sim C21A
\\sim S1B \\sim F1B \\sim F2B \\sim F3B \\sim O1B \\sim O2B \\sim O3B \\sim
C21B: within 2A with sigma of 0.01 and sigma for terminal atoms of 0.01
S3A \\sim F7A \\sim F8A \\sim F9A \\sim O7A \\sim O8A \\sim O9A \\sim C23A:
within 2A with sigma of 0.01 and sigma for terminal atoms of 0.02
S3A \\sim F7A \\sim F8A \\sim F9A \\sim O7A \\sim O8A \\sim O9A \\sim C23A
\\sim S3B \\sim F7B \\sim F8B \\sim F9B \\sim O7B \\sim O8B \\sim O9B \\sim
C23B: within 2A with sigma of 0.01 and sigma for terminal atoms of 0.02
S2 \\sim F4A \\sim F4B \\sim F5A \\sim F5B \\sim F6A \\sim F6B \\sim O4A \\sim
O4B \\sim O5A \\sim O5B \\sim O6 \\sim C22A \\sim C22B: within 2A with sigma of
0.01 and sigma for terminal atoms of 0.02
N6B \\sim C26B \\sim C27B \\sim N6A \\sim C26A \\sim C27A \\sim N6C \\sim C26C
\\sim C27C: within 2A with sigma of 0.01 and sigma for terminal atoms of 0.02
3. Same fragment restrains
{S3A, F8A, F7A, F9A, O7A, O8A, O9A, C23A} sigma for 1-2: 0.02, 1-3: 0.02
{S3B, F9B, F8B, F7B, O9B, O8B, O7B, C23B} sigma for 1-2: 0.02, 1-3: 0.02
as
{S1A, F1A, F2A, F3A, O1A, O2A, O3A, C21A}
{N6A, C26A, C27A} sigma for 1-2: 0.01, 1-3: 0.01
{N6C, C26C, C27C} sigma for 1-2: 0.01, 1-3: 0.01
{N6B, C26B, C27B} sigma for 1-2: 0.01, 1-3: 0.01
as
{N5, C24, C25}
4. Others
 0.5*[Sof(F4A)+Sof(F4B)+Sof(F5A)+Sof(F5B)+Sof(F6A)+Sof(F6B)+Sof(O4A)+Sof(O4B)+
 Sof(O5A)+Sof(O5B)+Sof(C22A)+Sof(C22B)+Sof(N6A)+Sof(C26A)+Sof(C27A)+Sof(H)+
 Sof(Ha)+Sof(Hb)]+1*[Sof(N6B)+Sof(C26B)+Sof(C27B)+Sof(H27a)+Sof(H27b)+
 Sof(H27c)]+1*[Sof(N6C)+Sof(C26C)+Sof(C27C)+Sof(H27d)+Sof(H27e)+Sof(H27f)]=1
 with esd of 0.0001
 Sof(S1B)=Sof(F1B)=Sof(F2B)=Sof(F3B)=Sof(O1B)=Sof(O2B)=Sof(O3B)=Sof(C21B)=1-
 FVAR(1)
 Sof(S1A)=Sof(F1A)=Sof(F2A)=Sof(F3A)=Sof(O1A)=Sof(O2A)=Sof(O3A)=Sof(C21A)=
 FVAR(1)
 Sof(F4B)=Sof(F5B)=Sof(F6B)=Sof(O4B)=Sof(O5B)=Sof(C22B)=1-FVAR(2)
 Sof(N6A)=Sof(C26A)=Sof(C27A)=Sof(H)=Sof(Ha)=Sof(Hb)=0.5*FVAR(3)
 Sof(F4A)=Sof(F5A)=Sof(F6A)=Sof(O4A)=Sof(O5A)=Sof(C22A)=FVAR(2)
 Sof(S3B)=Sof(F9B)=Sof(F8B)=Sof(F7B)=Sof(O9B)=Sof(O8B)=Sof(O7B)=Sof(C23B)=1-
 FVAR(3)
 Sof(S3A)=Sof(F8A)=Sof(F7A)=Sof(F9A)=Sof(O7A)=Sof(O8A)=Sof(O9A)=Sof(C23A)=
 FVAR(3)
 Sof(N6C)=Sof(C26C)=Sof(C27C)=Sof(H27d)=Sof(H27e)=Sof(H27f)=FVAR(4)
 Sof(N6B)=Sof(C26B)=Sof(C27B)=Sof(H27a)=Sof(H27b)=Sof(H27c)=FVAR(5)
5.a Me refined with riding coordinates:
 C27C(H27d,H27e,H27f)
5.b Aromatic/amide H refined with riding coordinates:
 C2(H2), C3(H3), C4(H4), C5(H5), C7(H7), C8(H8), C9(H9), C10(H10), C11(H11),
 C12(H12), C13(H13), C14(H14), C17(H17), C18(H18), C19(H19), C20(H20)
5.c Idealised Me refined as rotating group:
 C25(H25a,H25b,H25c), C27B(H27a,H27b,H27c)
;
_shelx_shelxl_version_number 2014/7
_olex2_submission_special_instructions 'No special instructions were received'
_oxdiff_exptl_absorpt_empirical_details
;
Empirical correction (ABSPACK) includes:
- Absorption correction using spherical harmonics
- Frame scaling
;
_oxdiff_exptl_absorpt_empirical_full_max 1.340
_oxdiff_exptl_absorpt_empirical_full_min 0.727

loop_
_space_group_symop_operation_xyz
'x, y, z'
'-x+1/2, y, -z'
'x+1/2, y+1/2, z+1/2'
'-x+1, y+1/2, -z+1/2'
'-x, -y, -z'
'x-1/2, -y, z'
'-x+1/2, -y+1/2, -z+1/2'
'x, -y+1/2, z+1/2'

loop_
_atom_site_label
_atom_site_type_symbol
_atom_site_fract_x
_atom_site_fract_y
_atom_site_fract_z
_atom_site_U_iso_or_equiv
_atom_site_adp_type
_atom_site_occupancy
_atom_site_site_symmetry_order
_atom_site_calc_flag
_atom_site_refinement_flags_posn
_atom_site_refinement_flags_adp
_atom_site_refinement_flags_occupancy
_atom_site_disorder_assembly
_atom_site_disorder_group
P1 P 0.63150(3) 0.53172(9) 0.66670(3) 0.02306(19) Uani 1 1 d . . . . .
N1 N 0.58190(9) 0.4905(3) 0.69431(9) 0.0238(5) Uani 1 1 d . . . . .
N2 N 0.61261(9) 0.7361(3) 0.73154(9) 0.0276(5) Uani 1 1 d . . . . .
N3 N 0.67681(9) 0.5973(3) 0.63778(9) 0.0248(5) Uani 1 1 d . . . . .
N4 N 0.59103(9) 0.6027(3) 0.60811(9) 0.0252(5) Uani 1 1 d . . . . .
C1 C 0.63667(10) 0.7310(4) 0.70061(9) 0.0219(5) Uani 1 1 d . . . . .
C2 C 0.66356(11) 0.8657(4) 0.69856(10) 0.0268(6) Uani 1 1 d . . . . .
H2 H 0.6805 0.8631 0.6778 0.032 Uiso 1 1 calc R . . . .
C3 C 0.66573(11) 1.0064(4) 0.72737(11) 0.0301(6) Uani 1 1 d . . . . .
H3 H 0.6838 1.0980 0.7258 0.036 Uiso 1 1 calc R . . . .
C4 C 0.64070(12) 1.0082(4) 0.75830(11) 0.0311(7) Uani 1 1 d . . . . .
H4 H 0.6417 1.1015 0.7776 0.037 Uiso 1 1 calc R . . . .
C5 C 0.61423(11) 0.8712(4) 0.76037(11) 0.0299(6) Uani 1 1 d . . . . .
H5 H 0.5975 0.8711 0.7814 0.036 Uiso 1 1 calc R . . . .
C6 C 0.58514(10) 0.5909(4) 0.73148(11) 0.0249(6) Uani 1 1 d . . . . .
C7 C 0.56664(12) 0.5504(4) 0.76678(11) 0.0318(7) Uani 1 1 d . . . . .
H7 H 0.5690 0.6228 0.7923 0.038 Uiso 1 1 calc R . . . .
C8 C 0.54437(12) 0.3969(4) 0.76231(12) 0.0340(7) Uani 1 1 d . . . . .
H8 H 0.5312 0.3651 0.7851 0.041 Uiso 1 1 calc R . . . .
C9 C 0.54163(11) 0.2910(4) 0.72421(12) 0.0297(6) Uani 1 1 d . . . . .
H9 H 0.5267 0.1880 0.7213 0.036 Uiso 1 1 calc R . . . .
C10 C 0.56116(10) 0.3394(4) 0.69067(11) 0.0266(6) Uani 1 1 d . . . . .
H10 H 0.5601 0.2677 0.6653 0.032 Uiso 1 1 calc R . . . .
C11 C 0.72221(11) 0.5740(4) 0.66062(12) 0.0325(7) Uani 1 1 d . . . . .
H11 H 0.7336 0.5570 0.6939 0.039 Uiso 1 1 calc R . . . .
C12 C 0.75191(13) 0.5751(5) 0.63490(13) 0.0369(7) Uani 1 1 d . . . . .
H12 H 0.7834 0.5613 0.6507 0.044 Uiso 1 1 calc R . . . .
C13 C 0.73445(14) 0.5969(5) 0.58535(14) 0.0398(8) Uani 1 1 d . . . . .
H13 H 0.7543 0.5982 0.5677 0.048 Uiso 1 1 calc R . . . .
C14 C 0.68771(13) 0.6169(4) 0.56182(12) 0.0364(7) Uani 1 1 d . . . . .
H14 H 0.6756 0.6306 0.5284 0.044 Uiso 1 1 calc R . . . .
C15 C 0.65937(11) 0.6160(4) 0.58936(10) 0.0257(6) Uani 1 1 d . . . . .
C16 C 0.60921(10) 0.6277(3) 0.57296(10) 0.0223(6) Uani 1 1 d . . . . .
C17 C 0.58212(12) 0.6628(4) 0.52586(11) 0.0287(6) Uani 1 1 d . . . . .
H17 H 0.5953 0.6761 0.5020 0.034 Uiso 1 1 calc R . . . .
C18 C 0.53526(12) 0.6780(4) 0.51470(11) 0.0300(7) Uani 1 1 d . . . . .
H18 H 0.5164 0.7035 0.4833 0.036 Uiso 1 1 calc R . . . .
C19 C 0.51640(11) 0.6548(4) 0.55068(11) 0.0293(6) Uani 1 1 d . . . . .
H19 H 0.4848 0.6654 0.5435 0.035 Uiso 1 1 calc R . . . .
C20 C 0.54464(11) 0.6161(4) 0.59717(11) 0.0264(6) Uani 1 1 d . . . . .
H20 H 0.5319 0.5990 0.6212 0.032 Uiso 1 1 calc R . . . .
S2 S 0.58918(3) 0.10944(9) 0.57069(3) 0.0305(2) Uani 1 1 d . U . . .
F4A F 0.6500(3) 0.0355(11) 0.5310(3) 0.072(2) Uani 0.579(6) 1 d . U . A 1
F4B F 0.6312(4) 0.0348(13) 0.5102(3) 0.056(2) Uani 0.421(6) 1 d . U . A 2
F5A F 0.6704(3) 0.2292(11) 0.5858(3) 0.075(2) Uani 0.579(6) 1 d . U . A 1
F5B F 0.6674(4) 0.2240(14) 0.5615(4) 0.062(2) Uani 0.421(6) 1 d . U . A 2
F6A F 0.6230(3) 0.2883(13) 0.5159(3) 0.062(2) Uani 0.579(6) 1 d . U . A 1
F6B F 0.6037(3) 0.2865(18) 0.5043(4) 0.049(2) Uani 0.421(6) 1 d . U . A 2
O4A O 0.6042(5) -0.025(2) 0.6031(7) 0.047(3) Uani 0.579(6) 1 d . U . A 1
O4B O 0.6166(5) -0.030(3) 0.6001(8) 0.031(3) Uani 0.421(6) 1 d . U . A 2
O5A O 0.5768(3) 0.2595(15) 0.5897(4) 0.0359(16) Uani 0.579(6) 1 d . U . A 1
O5B O 0.5941(5) 0.257(2) 0.6010(6) 0.062(4) Uani 0.421(6) 1 d . U . A 2
O6 O 0.55084(11) 0.0585(4) 0.52912(13) 0.0599(9) Uani 1 1 d . U . . .
C22A C 0.6348(5) 0.164(2) 0.5495(4) 0.052(2) Uani 0.579(6) 1 d . U . A 1
C22B C 0.6254(6) 0.170(3) 0.5356(5) 0.043(2) Uani 0.421(6) 1 d . U . A 2
S1A S 0.71397(4) 0.4287(2) 0.79491(4) 0.0232(3) Uani 0.691(4) 1 d D U . B 1
F1A F 0.7052(3) 0.3381(7) 0.8758(2) 0.0815(16) Uani 0.691(4) 1 d D U . B 1
F2A F 0.7553(2) 0.5253(8) 0.8846(2) 0.0762(17) Uani 0.691(4) 1 d D U . B 1
F3A F 0.68523(16) 0.5930(5) 0.85564(17) 0.0649(11) Uani 0.691(4) 1 d D U . B 1
O1A O 0.74563(14) 0.2944(5) 0.80076(17) 0.0464(10) Uani 0.691(4) 1 d D U . B 1
O2A O 0.6675(4) 0.3818(17) 0.7721(4) 0.036(2) Uani 0.691(4) 1 d D U . B 1
O3A O 0.7257(3) 0.5849(13) 0.7772(4) 0.0359(16) Uani 0.691(4) 1 d D U . B 1
C21A C 0.7151(2) 0.4753(7) 0.85528(19) 0.0477(12) Uani 0.691(4) 1 d D U . B 1
S1B S 0.70488(11) 0.5092(6) 0.79928(10) 0.0324(8) Uani 0.309(4) 1 d . U . B 2
F1B F 0.7742(4) 0.5113(16) 0.8784(4) 0.046(2) Uani 0.309(4) 1 d . U . B 2
F2B F 0.7270(4) 0.3080(14) 0.8753(4) 0.052(2) Uani 0.309(4) 1 d . U . B 2
F3B F 0.7712(3) 0.2953(10) 0.8312(4) 0.0546(19) Uani 0.309(4) 1 d . U . B 2
O1B O 0.6823(3) 0.6228(12) 0.8253(4) 0.047(2) Uani 0.309(4) 1 d . U . B 2
O2B O 0.7356(7) 0.600(3) 0.7824(9) 0.032(3) Uani 0.309(4) 1 d . U . B 2
O3B O 0.6715(9) 0.397(4) 0.7653(9) 0.032(3) Uani 0.309(4) 1 d . U . B 2
C21B C 0.7464(5) 0.3979(17) 0.8483(5) 0.0473(19) Uani 0.309(4) 1 d . U . B 2
S3A S 0.43438(5) 0.46747(18) 0.62933(5) 0.0305(4) Uani 0.788(4) 1 d D U . C 1
F8A F 0.3714(2) 0.6803(11) 0.5766(3) 0.126(3) Uani 0.788(4) 1 d D U . C 1
F7A F 0.3534(2) 0.4426(12) 0.5645(2) 0.161(3) Uani 0.788(4) 1 d D U . C 1
F9A F 0.35156(18) 0.5375(9) 0.6275(2) 0.113(2) Uani 0.788(4) 1 d D U . C 1
O7A O 0.4283(3) 0.3120(8) 0.6516(2) 0.0620(19) Uani 0.788(4) 1 d D U . C 1
O8A O 0.44701(19) 0.4306(7) 0.58737(18) 0.0710(14) Uani 0.788(4) 1 d D U . C 1
O9A O 0.4593(3) 0.5957(7) 0.6570(3) 0.133(3) Uani 0.788(4) 1 d D U . C 1
C23A C 0.3764(2) 0.5394(11) 0.6009(3) 0.0786(17) Uani 0.788(4) 1 d D U . C 1
S3B S 0.4228(3) 0.4417(11) 0.6128(4) 0.0700(19) Uani 0.212(4) 1 d D U . C 2
F9B F 0.3411(5) 0.536(3) 0.5999(8) 0.117(5) Uani 0.212(4) 1 d D U . C 2
F8B F 0.3842(5) 0.6613(19) 0.6562(4) 0.075(3) Uani 0.212(4) 1 d D U . C 2
F7B F 0.3880(6) 0.7307(17) 0.5925(6) 0.068(4) Uani 0.212(4) 1 d D U . C 2
O9B O 0.4339(8) 0.353(3) 0.6578(7) 0.057(5) Uani 0.212(4) 1 d D U . C 2
O8B O 0.4596(4) 0.524(2) 0.6068(6) 0.056(3) Uani 0.212(4) 1 d D U . C 2
O7B O 0.3955(7) 0.348(2) 0.5696(6) 0.110(5) Uani 0.212(4) 1 d D U . C 2
C23B C 0.3837(5) 0.6019(19) 0.6162(6) 0.068(3) Uani 0.212(4) 1 d D U . C 2
N5 N 0.52672(14) 0.9255(5) 0.66603(12) 0.0522(9) Uani 1 1 d D . . . .
C24 C 0.49968(15) 0.9622(5) 0.63024(13) 0.0402(8) Uani 1 1 d D . . . .
C25 C 0.4655(2) 1.0066(7) 0.58471(15) 0.0657(14) Uani 1 1 d D . . . .
H25A H 0.4773 0.9847 0.5590 0.098 Uiso 1 1 calc GR . . . .
H25B H 0.4582 1.1237 0.5849 0.098 Uiso 1 1 calc GR . . . .
H25C H 0.4382 0.9411 0.5798 0.098 Uiso 1 1 calc GR . . . .
N6B N 0.7160(10) 0.044(3) 0.4777(11) 0.098(6) Uiso 0.213(3) 1 d D U . D -2
C26B C 0.7274(10) 0.181(3) 0.4894(12) 0.089(5) Uiso 0.213(3) 1 d D U . D -2
C27B C 0.7211(15) 0.363(3) 0.4853(17) 0.120(8) Uiso 0.213(3) 1 d D U . D -2
H27A H 0.7141 0.4040 0.5126 0.180 Uiso 0.213(3) 1 calc GR . . D -2
H27B H 0.6962 0.3887 0.4560 0.180 Uiso 0.213(3) 1 calc GR . . D -2
H27C H 0.7489 0.4144 0.4845 0.180 Uiso 0.213(3) 1 calc GR . . D -2
N6A N 0.7500 0.3038(17) 0.5000 0.114(5) Uani 0.579(6) 2 d DS TU P A 1
C26A C 0.7500 0.1607(16) 0.5000 0.074(3) Uani 0.579(6) 2 d DS TU P A 1
C27A C 0.7500 -0.0194(15) 0.5000 0.065(3) Uani 0.579(6) 2 d DS TU P A 1
N6C N 0.7384(6) 0.8275(18) 0.4937(7) 0.122(5) Uiso 0.497(3) 1 d D U . E -1
C26C C 0.7008(7) 0.824(3) 0.4648(9) 0.166(8) Uiso 0.497(3) 1 d D U . E -1
C27C C 0.6616(8) 0.913(4) 0.4311(11) 0.231(13) Uiso 0.497(3) 1 d D U . E -1
H27D H 0.6375 0.8348 0.4153 0.347 Uiso 0.497(3) 1 calc R . . E -1
H27E H 0.6504 0.9943 0.4485 0.347 Uiso 0.497(3) 1 calc R . . E -1
H27F H 0.6711 0.9697 0.4072 0.347 Uiso 0.497(3) 1 calc R . . E -1

loop_
_atom_site_aniso_label
_atom_site_aniso_U_11
_atom_site_aniso_U_22
_atom_site_aniso_U_33
_atom_site_aniso_U_23
_atom_site_aniso_U_13
_atom_site_aniso_U_12
P1 0.0281(4) 0.0179(4) 0.0208(3) -0.0010(3) 0.0054(3) 0.0001(3)
N1 0.0287(12) 0.0211(12) 0.0210(11) -0.0016(9) 0.0077(9) 0.0020(9)
N2 0.0306(12) 0.0242(13) 0.0244(12) -0.0024(10) 0.0048(10) 0.0020(10)
N3 0.0319(12) 0.0217(12) 0.0206(11) -0.0017(9) 0.0088(10) -0.0016(10)
N4 0.0355(13) 0.0137(11) 0.0219(11) -0.0035(9) 0.0043(10) -0.0013(9)
C1 0.0273(13) 0.0186(13) 0.0152(11) -0.0011(10) 0.0014(10) 0.0021(10)
C2 0.0325(15) 0.0239(14) 0.0195(13) -0.0017(11) 0.0030(11) 0.0002(12)
C3 0.0357(16) 0.0211(14) 0.0271(14) -0.0029(12) 0.0025(12) -0.0010(12)
C4 0.0373(16) 0.0249(15) 0.0257(14) -0.0072(12) 0.0038(12) 0.0035(12)
C5 0.0346(15) 0.0273(15) 0.0255(14) -0.0056(12) 0.0075(12) 0.0028(12)
C6 0.0260(13) 0.0221(14) 0.0238(13) -0.0025(11) 0.0052(11) 0.0025(11)
C7 0.0393(17) 0.0321(17) 0.0253(14) -0.0060(12) 0.0129(13) 0.0031(13)
C8 0.0375(17) 0.0364(18) 0.0330(16) -0.0002(14) 0.0186(14) 0.0012(14)
C9 0.0316(15) 0.0256(15) 0.0329(15) 0.0014(12) 0.0124(12) -0.0001(12)
C10 0.0325(15) 0.0208(14) 0.0256(14) -0.0028(11) 0.0089(12) 0.0006(12)
C11 0.0329(16) 0.0359(17) 0.0279(15) -0.0060(13) 0.0094(13) -0.0010(13)
C12 0.0368(17) 0.0354(18) 0.0410(18) -0.0056(15) 0.0168(15) -0.0025(14)
C13 0.049(2) 0.0382(19) 0.0410(19) -0.0022(15) 0.0269(16) -0.0005(16)
C14 0.055(2) 0.0324(17) 0.0245(15) -0.0002(13) 0.0165(14) 0.0014(15)
C15 0.0381(16) 0.0150(13) 0.0216(13) -0.0032(10) 0.0072(12) -0.0027(11)
C16 0.0343(15) 0.0085(11) 0.0208(13) -0.0044(9) 0.0053(11) -0.0018(10)
C17 0.0433(17) 0.0168(13) 0.0215(13) -0.0018(11) 0.0054(12) -0.0024(12)
C18 0.0416(17) 0.0174(13) 0.0224(13) 0.0000(11) -0.0001(12) -0.0009(12)
C19 0.0347(15) 0.0179(13) 0.0277(14) -0.0030(11) 0.0008(12) -0.0009(12)
C20 0.0333(15) 0.0152(13) 0.0259(14) -0.0034(11) 0.0039(12) -0.0010(11)
S2 0.0456(4) 0.0215(4) 0.0249(4) 0.0010(3) 0.0128(3) 0.0046(3)
F4A 0.070(4) 0.047(3) 0.120(6) -0.027(4) 0.059(4) -0.005(3)
F4B 0.090(7) 0.043(4) 0.053(4) -0.010(4) 0.048(4) 0.004(5)
F5A 0.045(3) 0.044(3) 0.124(6) -0.025(5) 0.015(4) -0.009(2)
F5B 0.057(4) 0.041(4) 0.090(6) 0.001(5) 0.026(5) -0.019(3)
F6A 0.099(6) 0.042(3) 0.065(5) -0.002(3) 0.053(4) -0.019(5)
F6B 0.064(5) 0.044(4) 0.044(4) 0.014(3) 0.024(4) 0.001(5)
O4A 0.074(8) 0.024(3) 0.037(3) 0.005(2) 0.014(5) -0.001(6)
O4B 0.038(6) 0.025(4) 0.024(4) 0.003(3) 0.001(4) 0.002(5)
O5A 0.056(4) 0.018(2) 0.041(4) -0.005(2) 0.026(3) -0.004(3)
O5B 0.118(10) 0.026(4) 0.067(8) -0.016(6) 0.064(8) -0.011(8)
O6 0.0534(17) 0.0373(15) 0.067(2) 0.0036(14) -0.0075(15) -0.0035(13)
C22A 0.063(5) 0.035(3) 0.062(5) -0.011(4) 0.030(4) -0.004(4)
C22B 0.059(5) 0.029(4) 0.048(5) -0.001(5) 0.029(4) 0.002(4)
S1A 0.0296(6) 0.0148(7) 0.0239(5) -0.0001(4) 0.0074(4) 0.0010(5)
F1A 0.141(5) 0.059(3) 0.052(2) 0.013(2) 0.043(3) -0.016(3)
F2A 0.104(4) 0.054(2) 0.040(2) -0.0067(19) -0.015(3) -0.004(3)
F3A 0.094(3) 0.055(2) 0.065(3) -0.023(2) 0.052(2) -0.008(2)
O1A 0.042(2) 0.0293(18) 0.063(2) -0.0013(18) 0.0115(19) 0.0090(16)
O2A 0.040(3) 0.027(3) 0.036(4) 0.000(3) 0.005(2) -0.009(2)
O3A 0.036(4) 0.028(3) 0.039(3) 0.007(2) 0.007(3) -0.010(3)
C21A 0.075(3) 0.035(2) 0.034(2) -0.0001(19) 0.020(2) -0.008(2)
S1B 0.0317(13) 0.035(2) 0.0270(13) 0.0012(12) 0.0055(10) -0.0052(13)
F1B 0.051(4) 0.045(4) 0.031(3) 0.001(3) 0.001(3) -0.008(4)
F2B 0.068(4) 0.043(4) 0.046(3) 0.022(3) 0.020(4) 0.006(4)
F3B 0.059(4) 0.041(4) 0.070(5) 0.003(4) 0.029(4) 0.014(3)
O1B 0.049(4) 0.038(4) 0.048(4) -0.006(4) 0.008(4) 0.002(3)
O2B 0.023(5) 0.030(4) 0.039(5) -0.008(4) 0.002(4) -0.016(4)
O3B 0.039(4) 0.027(5) 0.027(5) 0.001(4) 0.008(4) -0.003(4)
C21B 0.063(3) 0.038(3) 0.041(3) 0.007(3) 0.017(3) 0.002(3)
S3A 0.0296(6) 0.0309(6) 0.0307(7) 0.0012(5) 0.0100(5) -0.0012(4)
F8A 0.112(5) 0.170(6) 0.111(5) 0.090(4) 0.057(4) 0.068(4)
F7A 0.087(4) 0.262(7) 0.098(4) -0.007(5) -0.017(3) -0.008(5)
F9A 0.078(3) 0.200(5) 0.089(3) 0.084(4) 0.063(3) 0.079(3)
O7A 0.077(4) 0.052(3) 0.070(3) 0.029(3) 0.041(3) 0.011(3)
O8A 0.089(3) 0.083(3) 0.065(3) 0.020(3) 0.058(3) 0.024(3)
O9A 0.152(6) 0.062(3) 0.130(5) -0.041(3) -0.021(4) -0.011(4)
C23A 0.067(3) 0.122(4) 0.058(3) 0.044(3) 0.035(3) 0.032(3)
S3B 0.072(4) 0.080(4) 0.075(4) 0.039(3) 0.046(3) 0.030(3)
F9B 0.076(7) 0.162(8) 0.096(8) 0.035(8) 0.008(7) 0.019(7)
F8B 0.090(7) 0.101(7) 0.041(5) 0.024(5) 0.032(5) 0.052(6)
F7B 0.098(8) 0.052(6) 0.070(7) 0.041(6) 0.049(6) 0.054(6)
O9B 0.051(8) 0.060(10) 0.068(9) 0.042(8) 0.030(7) 0.017(8)
O8B 0.048(6) 0.065(8) 0.072(7) 0.013(6) 0.045(6) -0.008(6)
O7B 0.117(8) 0.120(9) 0.087(8) 0.020(8) 0.026(8) 0.039(8)
C23B 0.062(5) 0.096(5) 0.059(5) 0.036(5) 0.036(4) 0.028(5)
N5 0.065(2) 0.050(2) 0.0394(18) -0.0097(15) 0.0147(17) 0.0109(17)
C24 0.060(2) 0.0318(18) 0.0317(18) -0.0071(14) 0.0203(17) 0.0027(16)
C25 0.095(4) 0.061(3) 0.032(2) 0.0009(19) 0.011(2) 0.024(3)
N6A 0.112(9) 0.152(10) 0.091(8) 0.000 0.051(7) 0.000
C26A 0.097(7) 0.084(6) 0.070(5) 0.000 0.065(5) 0.000
C27A 0.093(7) 0.073(7) 0.049(5) 0.000 0.050(5) 0.000

loop_
_atom_type_symbol
_atom_type_description
_atom_type_scat_dispersion_real
_atom_type_scat_dispersion_imag
_atom_type_scat_source
C C 0.0181 0.0091 'International Tables Vol C Tables 4.2.6.8 and 6.1.1.4'
H H 0.0000 0.0000 'International Tables Vol C Tables 4.2.6.8 and 6.1.1.4'
F F 0.0727 0.0534 'International Tables Vol C Tables 4.2.6.8 and 6.1.1.4'
N N 0.0311 0.0180 'International Tables Vol C Tables 4.2.6.8 and 6.1.1.4'
O O 0.0492 0.0322 'International Tables Vol C Tables 4.2.6.8 and 6.1.1.4'
P P 0.2955 0.4335 'International Tables Vol C Tables 4.2.6.8 and 6.1.1.4'
S S 0.3331 0.5567 'International Tables Vol C Tables 4.2.6.8 and 6.1.1.4'

loop_
_exptl_crystal_face_index_h
_exptl_crystal_face_index_k
_exptl_crystal_face_index_l
_exptl_crystal_face_perp_dist
0 0 1 0.0485
0 0 -1 0.0485
-1 0 1 0.0676
1 0 -1 0.0676
0 -5 1 0.1607
0 5 -1 0.1607
-4 0 1 0.0879
4 0 -1 0.0879

loop_
_geom_angle_atom_site_label_1
_geom_angle_atom_site_label_2
_geom_angle_atom_site_label_3
_geom_angle
_geom_angle_site_symmetry_1
_geom_angle_site_symmetry_3
_geom_angle_publ_flag
N3 P1 N1 173.44(11) . . ?
N4 P1 N1 93.58(12) . . ?
N4 P1 N3 82.34(12) . . ?
N4 P1 C1 98.41(11) . . ?
C1 P1 N1 81.85(12) . . ?
C1 P1 N3 93.64(12) . . ?
C6 N1 P1 112.6(2) . . ?
C6 N1 C10 120.0(3) . . ?
C10 N1 P1 121.7(2) . . ?
C1 N2 C5 122.0(3) . . ?
C1 N2 C6 115.7(2) . . ?
C5 N2 C6 122.3(3) . . ?
C11 N3 P1 121.9(2) . . ?
C11 N3 C15 120.9(3) . . ?
C15 N3 P1 114.0(2) . . ?
C16 N4 P1 115.9(2) . . ?
C16 N4 C20 119.2(3) . . ?
C20 N4 P1 124.6(2) . . ?
N2 C1 P1 114.9(2) . . ?
N2 C1 C2 119.0(3) . . ?
C2 C1 P1 126.1(2) . . ?
C1 C2 H2 119.8 . . ?
C1 C2 C3 120.4(3) . . ?
C3 C2 H2 119.8 . . ?
C2 C3 H3 120.4 . . ?
C4 C3 C2 119.2(3) . . ?
C4 C3 H3 120.4 . . ?
C3 C4 H4 120.1 . . ?
C5 C4 C3 119.7(3) . . ?
C5 C4 H4 120.1 . . ?
N2 C5 C4 119.6(3) . . ?
N2 C5 H5 120.2 . . ?
C4 C5 H5 120.2 . . ?
N1 C6 N2 111.3(3) . . ?
N1 C6 C7 122.9(3) . . ?
C7 C6 N2 125.7(3) . . ?
C6 C7 H7 121.5 . . ?
C6 C7 C8 117.0(3) . . ?
C8 C7 H7 121.5 . . ?
C7 C8 H8 119.8 . . ?
C9 C8 C7 120.4(3) . . ?
C9 C8 H8 119.8 . . ?
C8 C9 H9 120.3 . . ?
C10 C9 C8 119.3(3) . . ?
C10 C9 H9 120.3 . . ?
N1 C10 C9 120.4(3) . . ?
N1 C10 H10 119.8 . . ?
C9 C10 H10 119.8 . . ?
N3 C11 H11 119.9 . . ?
N3 C11 C12 120.2(3) . . ?
C12 C11 H11 119.9 . . ?
C11 C12 H12 120.4 . . ?
C11 C12 C13 119.3(3) . . ?
C13 C12 H12 120.4 . . ?
C12 C13 H13 119.8 . . ?
C14 C13 C12 120.4(3) . . ?
C14 C13 H13 119.8 . . ?
C13 C14 H14 121.0 . . ?
C13 C14 C15 118.0(3) . . ?
C15 C14 H14 121.0 . . ?
N3 C15 C14 121.1(3) . . ?
N3 C15 C16 110.5(3) . . ?
C14 C15 C16 128.3(3) . . ?
N4 C16 C15 114.3(2) . . ?
N4 C16 C17 122.1(3) . . ?
C17 C16 C15 123.7(3) . . ?
C16 C17 H17 120.5 . . ?
C18 C17 C16 118.9(3) . . ?
C18 C17 H17 120.5 . . ?
C17 C18 H18 120.3 . . ?
C17 C18 C19 119.4(3) . . ?
C19 C18 H18 120.3 . . ?
C18 C19 H19 120.1 . . ?
C20 C19 C18 119.9(3) . . ?
C20 C19 H19 120.1 . . ?
N4 C20 C19 120.5(3) . . ?
N4 C20 H20 119.8 . . ?
C19 C20 H20 119.8 . . ?
O4A S2 O5A 116.2(8) . . ?
O4A S2 O6 110.3(8) . . ?
O4A S2 C22A 107.9(7) . . ?
O4B S2 C22B 100.9(8) . . ?
O5A S2 O6 108.5(3) . . ?
O5A S2 C22A 106.5(7) . . ?
O5B S2 O4B 109.2(11) . . ?
O5B S2 C22B 100.2(10) . . ?
O6 S2 O4B 115.2(9) . . ?
O6 S2 O5B 129.3(6) . . ?
O6 S2 C22A 106.9(4) . . ?
O6 S2 C22B 94.5(5) . . ?
F4A C22A S2 113.2(11) . . ?
F4A C22A F5A 108.5(11) . . ?
F4A C22A F6A 108.2(11) . . ?
F5A C22A S2 110.2(9) . . ?
F5A C22A F6A 103.6(12) . . ?
F6A C22A S2 112.5(10) . . ?
F4B C22B S2 108.8(13) . . ?
F5B C22B S2 115.3(10) . . ?
F5B C22B F4B 106.5(14) . . ?
F6B C22B S2 108.6(12) . . ?
F6B C22B F4B 107.9(12) . . ?
F6B C22B F5B 109.5(16) . . ?
O1A S1A O3A 116.5(5) . . ?
O1A S1A C21A 104.8(3) . . ?
O2A S1A O1A 113.8(6) . . ?
O2A S1A O3A 113.4(6) . . ?
O2A S1A C21A 101.3(6) . . ?
O3A S1A C21A 104.8(5) . . ?
F1A C21A S1A 110.3(4) . . ?
F2A C21A S1A 113.9(5) . . ?
F2A C21A F1A 105.4(6) . . ?
F2A C21A F3A 106.7(5) . . ?
F3A C21A S1A 112.2(4) . . ?
F3A C21A F1A 108.0(6) . . ?
O1B S1B C21B 102.5(6) . . ?
O2B S1B O1B 110.9(12) . . ?
O2B S1B O3B 118.2(15) . . ?
O2B S1B C21B 98.8(10) . . ?
O3B S1B O1B 111.8(13) . . ?
O3B S1B C21B 112.8(12) . . ?
F1B C21B S1B 108.3(10) . . ?
F1B C21B F2B 106.3(12) . . ?
F2B C21B S1B 113.3(10) . . ?
F3B C21B S1B 110.1(9) . . ?
F3B C21B F1B 109.9(13) . . ?
F3B C21B F2B 109.0(11) . . ?
O7A S3A O8A 109.2(4) . . ?
O7A S3A C23A 102.7(4) . . ?
O8A S3A C23A 100.7(3) . . ?
O9A S3A O7A 120.4(5) . . ?
O9A S3A O8A 113.5(5) . . ?
O9A S3A C23A 107.9(4) . . ?
F8A C23A S3A 116.1(6) . . ?
F8A C23A F7A 97.4(6) . . ?
F7A C23A S3A 111.5(6) . . ?
F9A C23A S3A 115.3(5) . . ?
F9A C23A F8A 111.3(7) . . ?
F9A C23A F7A 102.9(7) . . ?
O9B S3B O7B 115.8(12) . . ?
O9B S3B C23B 104.6(10) . . ?
O8B S3B O9B 114.0(12) . . ?
O8B S3B O7B 112.7(11) . . ?
O8B S3B C23B 105.6(9) . . ?
O7B S3B C23B 102.4(9) . . ?
F9B C23B S3B 107.3(12) . . ?
F8B C23B S3B 121.9(12) . . ?
F8B C23B F9B 100.2(13) . . ?
F8B C23B F7B 103.7(13) . . ?
F7B C23B S3B 110.4(10) . . ?
F7B C23B F9B 113.2(14) . . ?
N5 C24 C25 179.3(5) . . ?
C24 C25 H25A 109.5 . . ?
C24 C25 H25B 109.5 . . ?
C24 C25 H25C 109.5 . . ?
H25A C25 H25B 109.5 . . ?
H25A C25 H25C 109.5 . . ?
H25B C25 H25C 109.5 . . ?
N6B C26B C27B 153(2) . . ?
C26B C27B H27A 109.5 . . ?
C26B C27B H27B 109.5 . . ?
C26B C27B H27C 109.5 . . ?
H27A C27B H27B 109.5 . . ?
H27A C27B H27C 109.5 . . ?
H27B C27B H27C 109.5 . . ?
N6A C26A C27A 180.000(12) . . ?
N6C C26C C27C 149(2) . . ?
C26C C27C H27D 109.5 . . ?
C26C C27C H27E 109.5 . . ?
C26C C27C H27F 109.5 . . ?
H27D C27C H27E 109.5 . . ?
H27D C27C H27F 109.5 . . ?
H27E C27C H27F 109.5 . . ?

loop_
_geom_bond_atom_site_label_1
_geom_bond_atom_site_label_2
_geom_bond_distance
_geom_bond_site_symmetry_2
_geom_bond_publ_flag
P1 N1 1.992(3) . ?
P1 N3 1.942(3) . ?
P1 N4 1.836(3) . ?
P1 C1 1.852(3) . ?
N1 C6 1.330(4) . ?
N1 C10 1.350(4) . ?
N2 C1 1.359(4) . ?
N2 C5 1.360(4) . ?
N2 C6 1.434(4) . ?
N3 C11 1.343(4) . ?
N3 C15 1.346(4) . ?
N4 C16 1.350(4) . ?
N4 C20 1.361(4) . ?
C1 C2 1.371(4) . ?
C2 H2 0.9300 . ?
C2 C3 1.393(4) . ?
C3 H3 0.9300 . ?
C3 C4 1.381(5) . ?
C4 H4 0.9300 . ?
C4 C5 1.377(5) . ?
C5 H5 0.9300 . ?
C6 C7 1.384(4) . ?
C7 H7 0.9300 . ?
C7 C8 1.387(5) . ?
C8 H8 0.9300 . ?
C8 C9 1.382(5) . ?
C9 H9 0.9300 . ?
C9 C10 1.376(4) . ?
C10 H10 0.9300 . ?
C11 H11 0.9300 . ?
C11 C12 1.375(5) . ?
C12 H12 0.9300 . ?
C12 C13 1.380(5) . ?
C13 H13 0.9300 . ?
C13 C14 1.379(5) . ?
C14 H14 0.9300 . ?
C14 C15 1.382(5) . ?
C15 C16 1.459(4) . ?
C16 C17 1.378(4) . ?
C17 H17 0.9300 . ?
C17 C18 1.375(5) . ?
C18 H18 0.9300 . ?
C18 C19 1.384(5) . ?
C19 H19 0.9300 . ?
C19 C20 1.381(4) . ?
C20 H20 0.9300 . ?
S2 O4A 1.400(19) . ?
S2 O4B 1.48(2) . ?
S2 O5A 1.427(12) . ?
S2 O5B 1.452(18) . ?
S2 O6 1.437(3) . ?
S2 C22A 1.779(17) . ?
S2 C22B 1.83(2) . ?
F4A C22A 1.317(17) . ?
F4B C22B 1.36(2) . ?
F5A C22A 1.346(14) . ?
F5B C22B 1.33(2) . ?
F6A C22A 1.358(17) . ?
F6B C22B 1.31(2) . ?
S1A O1A 1.419(4) . ?
S1A O2A 1.410(10) . ?
S1A O3A 1.442(9) . ?
S1A C21A 1.802(5) . ?
F1A C21A 1.333(7) . ?
F2A C21A 1.306(8) . ?
F3A C21A 1.319(7) . ?
S1B O1B 1.502(12) . ?
S1B O2B 1.41(2) . ?
S1B O3B 1.47(3) . ?
S1B C21B 1.799(14) . ?
F1B C21B 1.346(18) . ?
F2B C21B 1.352(17) . ?
F3B C21B 1.332(16) . ?
S3A O7A 1.444(5) . ?
S3A O8A 1.446(4) . ?
S3A O9A 1.367(5) . ?
S3A C23A 1.790(6) . ?
F8A C23A 1.311(9) . ?
F7A C23A 1.313(10) . ?
F9A C23A 1.271(7) . ?
S3B O9B 1.432(12) . ?
S3B O8B 1.378(12) . ?
S3B O7B 1.466(14) . ?
S3B C23B 1.783(12) . ?
F9B C23B 1.342(15) . ?
F8B C23B 1.262(15) . ?
F7B C23B 1.272(15) . ?
N5 C24 1.134(5) . ?
C24 C25 1.435(6) . ?
C25 H25A 0.9600 . ?
C25 H25B 0.9600 . ?
C25 H25C 0.9600 . ?
N6B C26B 1.167(11) . ?
C26B C27B 1.458(11) . ?
C27B H27A 0.9600 . ?
C27B H27B 0.9600 . ?
C27B H27C 0.9600 . ?
N6A C26A 1.140(9) . ?
C26A C27A 1.435(9) . ?
N6C C26C 1.180(10) . ?
C26C C27C 1.461(10) . ?
C27C H27D 0.9600 . ?
C27C H27E 0.9600 . ?
C27C H27F 0.9600 . ?

loop_
_geom_torsion_atom_site_label_1
_geom_torsion_atom_site_label_2
_geom_torsion_atom_site_label_3
_geom_torsion_atom_site_label_4
_geom_torsion
_geom_torsion_site_symmetry_1
_geom_torsion_site_symmetry_2
_geom_torsion_site_symmetry_3
_geom_torsion_site_symmetry_4
_geom_torsion_publ_flag
P1 N1 C6 N2 19.7(3) . . . . ?
P1 N1 C6 C7 -156.1(3) . . . . ?
P1 N1 C10 C9 154.1(2) . . . . ?
P1 N3 C11 C12 161.1(3) . . . . ?
P1 N3 C15 C14 -162.2(2) . . . . ?
P1 N3 C15 C16 15.8(3) . . . . ?
P1 N4 C16 C15 -8.0(3) . . . . ?
P1 N4 C16 C17 172.7(2) . . . . ?
P1 N4 C20 C19 -173.6(2) . . . . ?
P1 C1 C2 C3 -177.6(2) . . . . ?
N1 P1 N4 C16 -172.0(2) . . . . ?
N1 P1 N4 C20 1.7(2) . . . . ?
N1 P1 C1 N2 10.8(2) . . . . ?
N1 P1 C1 C2 -172.3(3) . . . . ?
N1 C6 C7 C8 0.6(5) . . . . ?
N2 C1 C2 C3 -0.7(4) . . . . ?
N2 C6 C7 C8 -174.6(3) . . . . ?
N3 P1 N4 C16 13.1(2) . . . . ?
N3 P1 N4 C20 -173.1(2) . . . . ?
N3 P1 C1 N2 -174.0(2) . . . . ?
N3 P1 C1 C2 3.0(3) . . . . ?
N3 C11 C12 C13 -1.3(5) . . . . ?
N3 C15 C16 N4 -5.6(3) . . . . ?
N3 C15 C16 C17 173.8(3) . . . . ?
N4 P1 C1 N2 103.2(2) . . . . ?
N4 P1 C1 C2 -79.8(3) . . . . ?
N4 C16 C17 C18 2.0(4) . . . . ?
C1 P1 N4 C16 105.7(2) . . . . ?
C1 P1 N4 C20 -80.5(2) . . . . ?
C1 N2 C5 C4 0.4(4) . . . . ?
C1 N2 C6 N1 -11.6(4) . . . . ?
C1 N2 C6 C7 164.1(3) . . . . ?
C1 C2 C3 C4 0.4(4) . . . . ?
C2 C3 C4 C5 0.3(5) . . . . ?
C3 C4 C5 N2 -0.7(5) . . . . ?
C5 N2 C1 P1 177.5(2) . . . . ?
C5 N2 C1 C2 0.3(4) . . . . ?
C5 N2 C6 N1 167.9(3) . . . . ?
C5 N2 C6 C7 -16.5(5) . . . . ?
C6 N1 C10 C9 2.6(4) . . . . ?
C6 N2 C1 P1 -3.0(3) . . . . ?
C6 N2 C1 C2 179.8(3) . . . . ?
C6 N2 C5 C4 -179.0(3) . . . . ?
C6 C7 C8 C9 0.5(5) . . . . ?
C7 C8 C9 C10 -0.1(5) . . . . ?
C8 C9 C10 N1 -1.5(5) . . . . ?
C10 N1 C6 N2 173.6(3) . . . . ?
C10 N1 C6 C7 -2.2(4) . . . . ?
C11 N3 C15 C14 -2.0(5) . . . . ?
C11 N3 C15 C16 176.1(3) . . . . ?
C11 C12 C13 C14 -0.2(6) . . . . ?
C12 C13 C14 C15 0.7(5) . . . . ?
C13 C14 C15 N3 0.4(5) . . . . ?
C13 C14 C15 C16 -177.2(3) . . . . ?
C14 C15 C16 N4 172.3(3) . . . . ?
C14 C15 C16 C17 -8.4(5) . . . . ?
C15 N3 C11 C12 2.4(5) . . . . ?
C15 C16 C17 C18 -177.3(3) . . . . ?
C16 N4 C20 C19 0.0(4) . . . . ?
C16 C17 C18 C19 -1.1(4) . . . . ?
C17 C18 C19 C20 -0.3(4) . . . . ?
C18 C19 C20 N4 0.9(4) . . . . ?
C20 N4 C16 C15 177.9(2) . . . . ?
C20 N4 C16 C17 -1.5(4) . . . . ?
O4A S2 C22A F4A 54.1(12) . . . . ?
O4A S2 C22A F5A -67.6(13) . . . . ?
O4A S2 C22A F6A 177.2(11) . . . . ?
O4B S2 C22B F4B 58.0(13) . . . . ?
O4B S2 C22B F5B -61.4(17) . . . . ?
O4B S2 C22B F6B 175.3(14) . . . . ?
O5A S2 C22A F4A 179.6(8) . . . . ?
O5A S2 C22A F5A 57.8(11) . . . . ?
O5A S2 C22A F6A -57.3(10) . . . . ?
O5B S2 C22B F4B 170.0(11) . . . . ?
O5B S2 C22B F5B 50.6(15) . . . . ?
O5B S2 C22B F6B -72.7(13) . . . . ?
O6 S2 C22A F4A -64.6(9) . . . . ?
O6 S2 C22A F5A 173.7(8) . . . . ?
O6 S2 C22A F6A 58.5(10) . . . . ?
O6 S2 C22B F4B -58.7(9) . . . . ?
O6 S2 C22B F5B -178.2(13) . . . . ?
O6 S2 C22B F6B 58.5(12) . . . . ?
O1A S1A C21A F1A -56.1(6) . . . . ?
O1A S1A C21A F2A 62.2(5) . . . . ?
O1A S1A C21A F3A -176.5(4) . . . . ?
O2A S1A C21A F1A 62.5(8) . . . . ?
O2A S1A C21A F2A -179.2(7) . . . . ?
O2A S1A C21A F3A -57.9(7) . . . . ?
O3A S1A C21A F1A -179.3(6) . . . . ?
O3A S1A C21A F2A -61.0(6) . . . . ?
O3A S1A C21A F3A 60.3(6) . . . . ?
O1B S1B C21B F1B -57.1(11) . . . . ?
O1B S1B C21B F2B 60.5(11) . . . . ?
O1B S1B C21B F3B -177.2(9) . . . . ?
O2B S1B C21B F1B 56.8(15) . . . . ?
O2B S1B C21B F2B 174.4(15) . . . . ?
O2B S1B C21B F3B -63.4(15) . . . . ?
O3B S1B C21B F1B -177.5(15) . . . . ?
O3B S1B C21B F2B -59.9(17) . . . . ?
O3B S1B C21B F3B 62.4(16) . . . . ?
O7A S3A C23A F8A -178.8(7) . . . . ?
O7A S3A C23A F7A -68.5(7) . . . . ?
O7A S3A C23A F9A 48.4(8) . . . . ?
O8A S3A C23A F8A -66.1(7) . . . . ?
O8A S3A C23A F7A 44.3(7) . . . . ?
O8A S3A C23A F9A 161.2(7) . . . . ?
O9A S3A C23A F8A 53.0(8) . . . . ?
O9A S3A C23A F7A 163.4(7) . . . . ?
O9A S3A C23A F9A -79.7(9) . . . . ?
O9B S3B C23B F9B -87.3(17) . . . . ?
O9B S3B C23B F8B 27(2) . . . . ?
O9B S3B C23B F7B 148.9(17) . . . . ?
O8B S3B C23B F9B 152.0(14) . . . . ?
O8B S3B C23B F8B -93.6(17) . . . . ?
O8B S3B C23B F7B 28.3(16) . . . . ?
O7B S3B C23B F9B 33.9(16) . . . . ?
O7B S3B C23B F8B 148.2(17) . . . . ?
O7B S3B C23B F7B -89.9(16) . . . . ?

loop_
_exptl_oxdiff_crystal_face_indexfrac_h
_exptl_oxdiff_crystal_face_indexfrac_k
_exptl_oxdiff_crystal_face_indexfrac_l
_exptl_oxdiff_crystal_face_x
_exptl_oxdiff_crystal_face_y
_exptl_oxdiff_crystal_face_z
0.0005 0.0000 0.9996 -0.0039 -0.0521 0.0196
-0.0005 -0.0000 -0.9996 0.0039 0.0521 -0.0196
-0.9995 -0.0000 0.9994 0.0092 -0.0528 -0.0319
0.9995 0.0000 -0.9994 -0.0092 0.0528 0.0319
0.0080 -4.9972 0.9957 0.9330 -0.0311 0.2556
-0.0080 4.9972 -0.9957 -0.9330 0.0311 -0.2556
-3.9993 -0.0002 0.9987 0.0483 -0.0551 -0.1863
3.9993 0.0002 -0.9987 -0.0483 0.0551 0.1863
